data_4101818
loop_
_publ_author_name
'Dennis Cao'
'Matteo Amelia'
'Liana M. Klivansky'
'Gayane Koshkakaryan'
'Saeed I. Khan'
'Monica Semeraro'
'Serena Silvi'
'Margherita Venturi'
'Alberto Credi'
'Yi Liu'

_publ_section_title
;
 Probing Donor-Acceptor Interactions and Co-Conformational Changes in
 Redox Active Desymmetrized [2]Catenanes
;
_journal_name_full 'Journal of the American Chemical Society'
_journal_page_first 1110
_journal_page_last 1122
_journal_paper_doi 10.1021/ja909041g
_journal_volume 132
_journal_year 2010
_chemical_formula_sum 'C78 H82 F12 N8 O14 P2 S4'
_space_group_IT_number 14
_symmetry_cell_setting monoclinic
_symmetry_Int_Tables_number 14
_symmetry_space_group_name_Hall '-P 2yn'
_symmetry_space_group_name_H-M 'P 1 21/n 1'
_cell_angle_alpha 90.00
_cell_angle_beta 91.513(5)
_cell_angle_gamma 90.00
_cell_formula_units_Z 4
_cell_length_a 13.604(3)
_cell_length_b 27.331(7)
_cell_length_c 22.298(6)
_cell_volume 8288(4)
_cod_data_source_file ja909041g_si_003.cif
_cod_data_source_block twin5
_cod_original_cell_volume 8287.75
_cod_original_sg_symbol_H-M 'P 21/n'
_cod_original_formula_sum 'C78 H82 N8 O14 S4 P2 F12'
_cod_database_code 4101818

loop_
_symmetry_equiv_pos_site_id
_symmetry_equiv_pos_as_xyz
1 x,y,z
2 1/2-x,1/2+y,1/2-z
3 -x,-y,-z
4 1/2+x,1/2-y,1/2+z

loop_
_atom_site_label
_atom_site_type_symbol
_atom_site_fract_x
_atom_site_fract_y
_atom_site_fract_z
S1 S 0.54024(7) 0.30567(3) 0.55554(6)
S2 S 0.54506(7) 0.19712(3) 0.55415(5)
S3 S 0.53485(7) 0.19879(3) 0.40742(5)
S4 S 0.53461(7) 0.30696(3) 0.40998(5)
O1 O 0.02581(18) 0.37120(9) 0.46088(12)
O2 O 0.10443(17) 0.46660(10) 0.41690(13)
O3 O 0.25909(17) 0.46473(9) 0.33196(12)
O4 O 0.3237(2) 0.36957(10) 0.29657(12)
O5 O 0.5376(2) 0.34894(10) 0.27482(13)
O6 O 0.5311(2) 0.16325(10) 0.69525(13)
O7 O 0.3324(2) 0.12550(10) 0.71566(12)
O8 O 0.25160(17) 0.03810(9) 0.66159(11)
O9 O 0.11052(18) 0.05782(10) 0.56607(12)
O10 O 0.04559(18) 0.15756(9) 0.51656(12)
C1 C 0.0342(2) 0.28551(14) 0.47084(17)
C2 C 0.0400(2) 0.24318(14) 0.50750(16)
C3 C 0.0455(2) 0.24779(14) 0.57084(17)
H3 H 0.0497 0.2194 0.5953
C4 C 0.0447(2) 0.29343(14) 0.59676(17)
H4 H 0.0487 0.2963 0.6392
C5 C 0.0380(2) 0.33634(13) 0.56114(18)
H5 H 0.0377 0.3676 0.5798
C6 C 0.0319(2) 0.33273(13) 0.50026(17)
C7 C 0.0309(3) 0.28118(15) 0.40773(18)
H7 H 0.0259 0.3097 0.3835
C8 C 0.0348(3) 0.23588(15) 0.38139(18)
H8 H 0.0331 0.2333 0.3389
C9 C 0.0413(2) 0.19334(14) 0.41660(17)
H9 H 0.0451 0.1622 0.3978
C10 C 0.0421(2) 0.19649(14) 0.47808(17)
C11 C 0.0368(3) 0.10957(14) 0.49008(18)
H11A H 0.0972 0.1017 0.4683
H11B H -0.0194 0.1090 0.4610
C12 C 0.0214(3) 0.07249(14) 0.53764(19)
H12A H -0.0226 0.0863 0.5680
H12B H -0.0115 0.0435 0.5197
C13 C 0.0919(3) 0.02093(14) 0.60988(19)
H13A H 0.0539 -0.0061 0.5910
H13B H 0.0524 0.0349 0.6424
C14 C 0.1873(3) 0.00163(14) 0.63564(18)
H14A H 0.1726 -0.0229 0.6668
H14B H 0.2225 -0.0154 0.6035
C15 C 0.2066(3) 0.06371(14) 0.70959(18)
H15A H 0.1680 0.0407 0.7339
H15B H 0.1615 0.0891 0.6932
C16 C 0.2867(3) 0.08723(14) 0.74837(17)
H16A H 0.2579 0.1007 0.7852
H16B H 0.3363 0.0624 0.7604
C17 C 0.3910(3) 0.15477(17) 0.75518(19)
H17A H 0.4347 0.1335 0.7801
H17B H 0.3481 0.1732 0.7823
C18 C 0.4518(3) 0.18981(15) 0.7199(2)
H18A H 0.4112 0.2049 0.6874
H18B H 0.4775 0.2162 0.7464
C19 C 0.6067(3) 0.19526(17) 0.6755(2)
H19A H 0.6644 0.1754 0.6646
H19B H 0.6272 0.2169 0.7092
C20 C 0.5766(3) 0.22657(15) 0.62254(19)
C21 C 0.5739(3) 0.27545(16) 0.6219(2)
H21 H 0.5900 0.2935 0.6572
C22 C 0.5379(2) 0.25168(12) 0.51141(19)
C23 C 0.5352(2) 0.25190(12) 0.45157(19)
C24 C 0.5667(3) 0.22958(14) 0.34187(19)
H24 H 0.5830 0.2119 0.3068
C25 C 0.5674(3) 0.27876(14) 0.3423(2)
C26 C 0.6033(3) 0.31060(16) 0.2917(2)
H26A H 0.6674 0.3251 0.3041
H26B H 0.6144 0.2897 0.2563
C27 C 0.4583(3) 0.33478(17) 0.23671(19)
H27A H 0.4761 0.3042 0.2159
H27B H 0.4475 0.3604 0.2058
C28 C 0.3649(3) 0.32681(15) 0.2688(2)
H28A H 0.3154 0.3134 0.2399
H28B H 0.3767 0.3017 0.3002
C29 C 0.2973(3) 0.40701(14) 0.25466(18)
H29A H 0.2726 0.3922 0.2167
H29B H 0.3556 0.4272 0.2458
C30 C 0.2191(3) 0.43829(14) 0.28103(18)
H30A H 0.1936 0.4617 0.2505
H30B H 0.1638 0.4175 0.2937
C31 C 0.2055(3) 0.50784(14) 0.3465(2)
H31A H 0.2030 0.5297 0.3111
H31B H 0.2412 0.5253 0.3793
C32 C 0.1027(3) 0.49794(15) 0.3655(2)
H32A H 0.0699 0.5292 0.3753
H32B H 0.0649 0.4822 0.3323
C33 C 0.0078(3) 0.45509(14) 0.4359(2)
H33A H -0.0312 0.4408 0.4022
H33B H -0.0257 0.4852 0.4492
C34 C 0.0153(3) 0.41961(14) 0.48621(18)
H34A H 0.0730 0.4274 0.5125
H34B H -0.0444 0.4212 0.5105
O11 O 0.78003(17) 0.13559(9) 0.41195(11)
O12 O 0.80622(17) 0.15532(9) 0.61528(11)
O13 O 0.77475(17) 0.35572(9) 0.38216(11)
O14 O 0.78130(17) 0.37422(8) 0.58597(11)
N1 N 0.29361(19) 0.37402(10) 0.47943(13)
N2 N 0.31155(19) 0.12100(9) 0.52498(13)
N3 N 0.79141(19) 0.13287(10) 0.51533(13)
N4 N 0.77364(19) 0.37766(9) 0.48272(12)
C35 C 0.4281(2) 0.43295(11) 0.47030(16)
C36 C 0.4791(2) 0.43023(12) 0.41728(16)
H36 H 0.4439 0.4278 0.3800
C37 C 0.5811(2) 0.43098(12) 0.41819(16)
H37 H 0.6151 0.4295 0.3816
C38 C 0.6342(2) 0.43388(11) 0.47258(16)
C39 C 0.5827(3) 0.43791(12) 0.52607(16)
H39 H 0.6178 0.4408 0.5633
C40 C 0.4806(3) 0.43764(12) 0.52472(16)
H40 H 0.4461 0.4407 0.5611
C41 C 0.3171(2) 0.42694(12) 0.46977(17)
H41A H 0.2887 0.4470 0.5020
H41B H 0.2885 0.4380 0.4308
C42 C 0.2925(2) 0.35590(12) 0.53544(15)
H42 H 0.2962 0.3777 0.5686
C43 C 0.2862(2) 0.30660(12) 0.54542(16)
H43 H 0.2856 0.2944 0.5853
C44 C 0.2808(2) 0.27416(11) 0.49698(15)
C45 C 0.2776(2) 0.29400(12) 0.43958(16)
H45 H 0.2700 0.2732 0.4057
C46 C 0.2856(2) 0.34392(12) 0.43175(15)
H46 H 0.2854 0.3572 0.3924
C47 C 0.2847(2) 0.22009(12) 0.50683(15)
C48 C 0.2938(2) 0.18797(12) 0.45863(16)
H48 H 0.2903 0.2001 0.4187
C49 C 0.3079(2) 0.13890(12) 0.46875(16)
H49 H 0.3152 0.1174 0.4357
C50 C 0.2971(2) 0.15028(12) 0.57292(16)
H50 H 0.2961 0.1367 0.6121
C51 C 0.2839(2) 0.19962(12) 0.56473(16)
H51 H 0.2741 0.2201 0.5984
C52 C 0.3424(2) 0.06872(12) 0.53475(17)
H52A H 0.3126 0.0475 0.5032
H52B H 0.3206 0.0571 0.5743
C53 C 0.4537(2) 0.06691(11) 0.53221(16)
C54 C 0.4990(3) 0.06261(12) 0.47731(16)
H54 H 0.4605 0.0575 0.4417
C55 C 0.6016(2) 0.06581(12) 0.47460(17)
H55 H 0.6328 0.0632 0.4371
C56 C 0.6584(2) 0.07291(11) 0.52740(16)
C57 C 0.6124(3) 0.07568(12) 0.58238(17)
H57 H 0.6508 0.0793 0.6183
C58 C 0.5107(2) 0.07311(12) 0.58481(16)
H58 H 0.4797 0.0756 0.6224
C59 C 0.7684(2) 0.08053(11) 0.52402(17)
H59A H 0.8010 0.0687 0.5615
H59B H 0.7941 0.0613 0.4902
C60 C 0.7870(2) 0.15620(12) 0.45999(15)
C61 C 0.7932(2) 0.20985(11) 0.47297(15)
C62 C 0.7998(2) 0.21603(12) 0.53525(15)
C63 C 0.8005(2) 0.16583(12) 0.56310(16)
C64 C 0.7885(2) 0.24974(12) 0.43388(15)
H64 H 0.7860 0.2462 0.3915
C65 C 0.7877(2) 0.29521(11) 0.46221(15)
C66 C 0.7922(2) 0.30076(12) 0.52397(15)
C67 C 0.7998(2) 0.26108(11) 0.56309(15)
H67 H 0.8047 0.2648 0.6054
C68 C 0.7782(2) 0.34458(12) 0.43427(15)
C69 C 0.7820(2) 0.35426(12) 0.53832(15)
C70 C 0.7458(2) 0.42926(11) 0.47452(16)
H10A H 0.7727 0.4418 0.4367
H10B H 0.7737 0.4490 0.5080
P1 P 0.21215(7) 0.45448(4) 0.66075(4)
F1 F 0.18831(17) 0.45567(9) 0.58984(10)
F2 F 0.23695(16) 0.45325(8) 0.73121(10)
F3 F 0.3148(2) 0.42717(15) 0.64901(14)
F4 F 0.1157(2) 0.48389(16) 0.67272(14)
F5 F 0.2705(3) 0.50527(11) 0.65753(13)
F6 F 0.1601(3) 0.40351(13) 0.66434(15)
P2 P 0.69300(7) 0.46104(3) 0.85367(4)
F7 F 0.70758(17) 0.45640(8) 0.78333(10)
F8 F 0.67986(19) 0.46609(9) 0.92473(10)
F9 F 0.6995(2) 0.40267(8) 0.86056(11)
F10 F 0.6821(2) 0.51882(8) 0.84772(12)
F11 F 0.57687(17) 0.45520(11) 0.84385(14)
F12 F 0.80791(18) 0.46606(12) 0.86494(15)
N5 N 0.7404(3) 0.72799(15) 0.30271(18)
C71 C 0.7173(3) 0.69693(17) 0.2712(2)
C72 C 0.6884(4) 0.65755(18) 0.2313(2)
H72A H 0.6750 0.6707 0.1910
H72B H 0.6289 0.6418 0.2460
H72C H 0.7416 0.6334 0.2297
N6 N 0.0360(4) 0.38179(17) 0.8051(3)
C73 C 0.0343(3) 0.42318(18) 0.8055(2)
C74 C 0.0286(3) 0.47621(15) 0.8057(2)
H74A H 0.0132 0.4879 0.7650
H74B H 0.0918 0.4898 0.8196
H74C H -0.0231 0.4867 0.8326
N7 N 0.5478(3) 0.38176(17) 0.6880(3)
C75 C 0.5351(3) 0.42168(17) 0.6942(2)
C76 C 0.5184(3) 0.47389(16) 0.7012(2)
H76A H 0.4927 0.4803 0.7411
H76B H 0.4708 0.4851 0.6705
H76C H 0.5806 0.4915 0.6968
N8 N 0.7618(3) 0.28096(15) 0.80765(19)
C77 C 0.7786(3) 0.31169(16) 0.77556(19)
C78 C 0.8003(4) 0.35180(17) 0.7343(2)
H78A H 0.7800 0.3829 0.7519
H78B H 0.7644 0.3466 0.6961
H78C H 0.8711 0.3526 0.7272
F3A F 0.2267(18) 0.3957(8) 0.6540(10)
F4A F 0.3102(17) 0.4619(10) 0.6355(11)
F5A F 0.0892(17) 0.4397(10) 0.6694(11)
F6A F 0.1856(18) 0.5061(7) 0.6560(9)
